data_7150006
loop_
_publ_author_name
'Elliott, Eric L.'
'Hern\'andez, Gerardo A'
'Linden, Anthony'
'Siegel, Jay S.'

_publ_section_title
;
 Anion mediated structural motifs in silver(I) complexes with
 corannulene.
;
_journal_issue 3
_journal_name_full 'Organic &amp; biomolecular chemistry'
_journal_page_first 407
_journal_page_last 413
_journal_paper_doi 10.1039/b411987h
_journal_volume 3
_journal_year 2005
_chemical_formula_sum 'C42 H20 Ag2 F6 O6 S2'
_chemical_formula_weight 1014.44
_chemical_name_systematic
;
?
;
_space_group_IT_number 14
_symmetry_cell_setting monoclinic
_symmetry_Int_Tables_number 14
_symmetry_space_group_name_Hall '-P 2yn'
_symmetry_space_group_name_H-M 'P 1 21/n 1'
_atom_sites_solution_hydrogens geom
_atom_sites_solution_primary direct
_atom_sites_solution_secondary difmap
_audit_creation_method SHELXL
_cell_angle_alpha 90.00
_cell_angle_beta 107.637(8)
_cell_angle_gamma 90.00
_cell_formula_units_Z 4
_cell_length_a 12.6903(15)
_cell_length_b 22.206(2)
_cell_length_c 12.8975(17)
_cell_measurement_reflns_used 45
_cell_measurement_temperature 173(2)
_cell_measurement_theta_max 12.55
_cell_measurement_theta_min 3.39
_cell_volume 3463.7(7)
_computing_cell_refinement 'Bruker XSCANS'
_computing_data_collection 'Bruker XSCANS'
_computing_data_reduction 'Bruker SHELXTL'
_computing_molecular_graphics 'Bruker SHELXTL'
_computing_publication_material 'Bruker SHELXTL'
_computing_structure_refinement 'SHELXL-97 (Sheldrick, 1997)'
_computing_structure_solution 'SHELXS-86 (Sheldrick, 1990)'
_diffrn_ambient_temperature 173(2)
_diffrn_measured_fraction_theta_full 0.997
_diffrn_measured_fraction_theta_max 0.997
_diffrn_measurement_device 'Bruker P4 diffractometer'
_diffrn_measurement_method '2\q/\w scans'
_diffrn_radiation_monochromator graphite
_diffrn_radiation_source 'fine-focus sealed tube'
_diffrn_radiation_type MoK\a
_diffrn_radiation_wavelength 0.71073
_diffrn_reflns_av_R_equivalents 0.0677
_diffrn_reflns_av_sigmaI/netI 0.0346
_diffrn_reflns_limit_h_max 15
_diffrn_reflns_limit_h_min 0
_diffrn_reflns_limit_k_max 26
_diffrn_reflns_limit_k_min -17
_diffrn_reflns_limit_l_max 14
_diffrn_reflns_limit_l_min -15
_diffrn_reflns_number 6368
_diffrn_reflns_theta_full 25.00
_diffrn_reflns_theta_max 25.00
_diffrn_reflns_theta_min 1.83
_diffrn_standards_decay_% 95.43
_diffrn_standards_interval_count 97
_diffrn_standards_number 3
_exptl_absorpt_coefficient_mu 1.338
_exptl_absorpt_correction_type none
_exptl_crystal_colour yellow
_exptl_crystal_density_diffrn 1.945
_exptl_crystal_description prism
_exptl_crystal_F_000 2000
_exptl_crystal_size_max .73
_exptl_crystal_size_mid .68
_exptl_crystal_size_min .45
_refine_diff_density_max 0.803
_refine_diff_density_min -2.109
_refine_diff_density_rms 0.166
_refine_ls_extinction_method none
_refine_ls_goodness_of_fit_ref 1.080
_refine_ls_hydrogen_treatment constr
_refine_ls_matrix_type full
_refine_ls_number_parameters 523
_refine_ls_number_reflns 6080
_refine_ls_number_restraints 0
_refine_ls_restrained_S_all 1.080
_refine_ls_R_factor_all 0.0637
_refine_ls_R_factor_gt 0.0496
_refine_ls_shift/su_max 0.001
_refine_ls_shift/su_mean 0.000
_refine_ls_structure_factor_coef Fsqd
_refine_ls_weighting_details 'w=1/[\s^2^(Fo^2^)+(0.0729P)^2^+25.4628P] where P=(Fo^2^+2Fc^2^)/3'
_refine_ls_weighting_scheme calc
_refine_ls_wR_factor_gt 0.1319
_refine_ls_wR_factor_ref 0.1609
_reflns_number_gt 5221
_reflns_number_total 6080
_reflns_threshold_expression 'I > 2\s(I)'
_cod_data_source_file b411987h.txt
_cod_data_source_block 3_(117C)
_cod_depositor_comments
;
The following automatic conversions were performed:
'_symmetry_cell_setting' value 'Monoclinic' changed to 'monoclinic'
according to '/home/saulius/struct/CIF-dictionaries/cif_core.dic'
dictionary named 'cif_core.dic' version 2.4.1 from 2010-06-29.

Automatic conversion script
Id: cif_fix_enum 1527 2010-12-29 10:47:43Z saulius 
;
_cod_database_code 7150006

loop_
_symmetry_equiv_pos_as_xyz
'x, y, z'
'-x+1/2, y+1/2, -z+1/2'
'-x, -y, -z'
'x-1/2, -y-1/2, z-1/2'

loop_
_atom_site_label
_atom_site_type_symbol
_atom_site_fract_x
_atom_site_fract_y
_atom_site_fract_z
_atom_site_U_iso_or_equiv
_atom_site_adp_type
_atom_site_occupancy
_atom_site_symmetry_multiplicity
_atom_site_calc_flag
_atom_site_refinement_flags
_atom_site_disorder_assembly
_atom_site_disorder_group
Ag1 Ag -0.78419(4) 0.08280(2) 0.50105(4) 0.03356(17) Uani 1 1 d . . .
Ag2 Ag -0.48022(4) 0.09272(2) 0.27687(4) 0.03354(17) Uani 1 1 d . . .
S1 S -0.71811(13) 0.02515(7) 0.29139(14) 0.0310(4) Uani 1 1 d . . .
S2 S -0.24689(13) 0.02305(8) 0.29607(14) 0.0313(4) Uani 1 1 d . . .
O1 O -0.7420(5) 0.0080(3) 0.3894(4) 0.0497(14) Uani 1 1 d . . .
O2 O -0.7578(4) 0.0835(2) 0.2500(5) 0.0436(12) Uani 1 1 d . . .
O3 O -0.6073(4) 0.0116(2) 0.2906(5) 0.0413(12) Uani 1 1 d . . .
O4 O -0.3617(4) 0.0079(2) 0.2742(4) 0.0416(12) Uani 1 1 d . . .
O5 O -0.2251(5) 0.0845(2) 0.2777(6) 0.0566(16) Uani 1 1 d . . .
O6 O -0.1766(5) -0.0018(3) 0.3954(5) 0.0568(16) Uani 1 1 d . . .
F1 F -0.9080(4) -0.0196(3) 0.1806(5) 0.0678(15) Uani 1 1 d . . .
F2 F -0.7871(4) -0.0190(3) 0.0958(4) 0.0628(14) Uani 1 1 d . . .
F3 F -0.7752(4) -0.0840(2) 0.2212(4) 0.0544(12) Uani 1 1 d . . .
F4 F -0.1044(6) -0.0100(4) 0.2009(8) 0.127(3) Uani 1 1 d . . .
F5 F -0.2693(8) -0.0002(5) 0.0938(6) 0.130(4) Uani 1 1 d . . .
F6 F -0.2235(8) -0.0782(3) 0.2040(8) 0.124(4) Uani 1 1 d . . .
C1 C -0.9349(5) 0.1404(3) 0.3804(5) 0.0313(14) Uani 1 1 d . . .
H1A H -0.9288 0.1120 0.3275 0.038 Uiso 1 1 calc R . .
C2 C -0.9796(5) 0.1221(3) 0.4624(6) 0.0346(15) Uani 1 1 d . . .
H2B H -1.0028 0.0815 0.4637 0.042 Uiso 1 1 calc R . .
C3 C -0.9914(5) 0.1635(3) 0.5453(5) 0.0302(14) Uani 1 1 d . . .
C4 C -1.0660(6) 0.1604(3) 0.6116(6) 0.0364(15) Uani 1 1 d . . .
H4A H -1.0953 0.1226 0.6234 0.044 Uiso 1 1 calc R . .
C5 C -1.0949(6) 0.2115(3) 0.6577(6) 0.0370(16) Uani 1 1 d . . .
H5B H -1.1428 0.2077 0.7014 0.044 Uiso 1 1 calc R . .
C6 C -1.0547(5) 0.2703(3) 0.6416(5) 0.0314(14) Uani 1 1 d . . .
C7 C -1.1019(6) 0.3297(3) 0.6479(6) 0.0361(16) Uani 1 1 d . . .
H7A H -1.1512 0.3349 0.6898 0.043 Uiso 1 1 calc R . .
C8 C -1.0759(6) 0.3790(3) 0.5935(5) 0.0345(15) Uani 1 1 d . . .
H8A H -1.1092 0.4167 0.5990 0.041 Uiso 1 1 calc R . .
C9 C -1.0004(5) 0.3756(3) 0.5289(5) 0.0299(14) Uani 1 1 d . . .
C10 C -0.9882(6) 0.4133(3) 0.4435(6) 0.0361(16) Uani 1 1 d . . .
H10A H -1.0137 0.4538 0.4394 0.043 Uiso 1 1 calc R . .
C11 C -0.9408(5) 0.3933(3) 0.3673(5) 0.0333(15) Uani 1 1 d . . .
H11A H -0.9346 0.4202 0.3122 0.040 Uiso 1 1 calc R . .
C12 C -0.9000(5) 0.3323(3) 0.3681(5) 0.0299(14) Uani 1 1 d . . .
C13 C -0.8834(6) 0.2969(3) 0.2806(5) 0.0357(15) Uani 1 1 d . . .
H13A H -0.8740 0.3169 0.2190 0.043 Uiso 1 1 calc R . .
C14 C -0.8806(5) 0.2346(3) 0.2837(6) 0.0362(16) Uani 1 1 d . . .
H14A H -0.8674 0.2129 0.2254 0.043 Uiso 1 1 calc R . .
C15 C -0.8977(5) 0.2020(3) 0.3743(5) 0.0300(14) Uani 1 1 d . . .
C16 C -0.8986(5) 0.2369(3) 0.4618(5) 0.0290(14) Uani 1 1 d . . .
C17 C -0.9436(5) 0.2182(3) 0.5435(5) 0.0280(13) Uani 1 1 d . . .
C18 C -0.9737(5) 0.2704(3) 0.5911(5) 0.0269(13) Uani 1 1 d . . .
C19 C -0.9457(5) 0.3210(3) 0.5382(5) 0.0267(13) Uani 1 1 d . . .
C20 C -0.8985(5) 0.3005(3) 0.4589(5) 0.0278(13) Uani 1 1 d . . .
C21 C -0.5727(6) 0.1009(4) 0.5818(6) 0.0420(18) Uani 1 1 d . . .
H21A H -0.5629 0.0592 0.5982 0.050 Uiso 1 1 calc R . .
C22 C -0.6333(6) 0.1343(5) 0.6311(6) 0.052(2) Uani 1 1 d . . .
H22A H -0.6635 0.1154 0.6819 0.063 Uiso 1 1 calc R . .
C23 C -0.6529(6) 0.1967(5) 0.6090(6) 0.055(3) Uani 1 1 d . . .
C24 C -0.6798(8) 0.2409(7) 0.6776(9) 0.083(4) Uani 1 1 d . . .
H24A H -0.7101 0.2284 0.7330 0.100 Uiso 1 1 calc R . .
C25 C -0.6632(10) 0.2987(8) 0.6652(10) 0.104(6) Uani 1 1 d . . .
H25A H -0.6849 0.3262 0.7113 0.125 Uiso 1 1 calc R . .
C26 C -0.6140(11) 0.3234(4) 0.5860(11) 0.095(5) Uani 1 1 d . . .
C27 C -0.5522(19) 0.3747(6) 0.5796(15) 0.154(12) Uani 1 1 d . . .
H27A H -0.5650 0.4084 0.6194 0.185 Uiso 1 1 calc R . .
C28 C -0.4796(18) 0.3836(6) 0.5276(13) 0.141(11) Uani 1 1 d . . .
H28A H -0.4456 0.4218 0.5287 0.169 Uiso 1 1 calc R . .
C29 C -0.4517(14) 0.3314(5) 0.4660(9) 0.103(6) Uani 1 1 d . . .
C30 C -0.3561(16) 0.3195(8) 0.4370(10) 0.127(9) Uani 1 1 d . . .
H30A H -0.3104 0.3525 0.4316 0.153 Uiso 1 1 calc R . .
C31 C -0.3239(10) 0.2614(8) 0.4153(7) 0.101(6) Uani 1 1 d . . .
H31A H -0.2571 0.2558 0.3978 0.121 Uiso 1 1 calc R . .
C32 C -0.3935(7) 0.2097(5) 0.4199(6) 0.056(2) Uani 1 1 d . . .
C33 C -0.3645(6) 0.1468(5) 0.4382(6) 0.060(3) Uani 1 1 d . . .
H33A H -0.3006 0.1326 0.4222 0.072 Uiso 1 1 calc R . .
C34 C -0.4258(6) 0.1063(4) 0.4783(6) 0.0424(18) Uani 1 1 d . . .
H34A H -0.4042 0.0652 0.4879 0.051 Uiso 1 1 calc R . .
C35 C -0.5230(5) 0.1266(3) 0.5056(5) 0.0280(13) Uani 1 1 d . . .
C36 C -0.5559(5) 0.1845(3) 0.4743(5) 0.0251(13) Uani 1 1 d . . .
C37 C -0.6206(6) 0.2182(3) 0.5236(6) 0.0388(17) Uani 1 1 d . . .
C38 C -0.6000(8) 0.2793(4) 0.5108(7) 0.061(3) Uani 1 1 d . . .
C39 C -0.5231(9) 0.2837(3) 0.4530(7) 0.065(3) Uani 1 1 d . . .
C40 C -0.4925(6) 0.2244(4) 0.4314(5) 0.0413(18) Uani 1 1 d . . .
C41 C -0.8025(6) -0.0283(3) 0.1907(6) 0.0381(16) Uani 1 1 d . . .
C42 C -0.2089(9) -0.0194(6) 0.1918(10) 0.077(3) Uani 1 1 d . . .

loop_
_atom_site_aniso_label
_atom_site_aniso_U_11
_atom_site_aniso_U_22
_atom_site_aniso_U_33
_atom_site_aniso_U_23
_atom_site_aniso_U_13
_atom_site_aniso_U_12
Ag1 0.0327(3) 0.0323(3) 0.0331(3) 0.0003(2) 0.0062(2) 0.0024(2)
Ag2 0.0317(3) 0.0374(3) 0.0288(3) -0.0023(2) 0.0051(2) 0.0039(2)
S1 0.0286(8) 0.0297(8) 0.0348(9) -0.0025(7) 0.0095(7) 0.0017(6)
S2 0.0274(8) 0.0310(8) 0.0383(9) 0.0029(7) 0.0143(7) -0.0027(6)
O1 0.061(4) 0.049(3) 0.043(3) 0.003(2) 0.021(3) 0.010(3)
O2 0.038(3) 0.035(3) 0.061(3) 0.008(2) 0.021(3) 0.007(2)
O3 0.028(2) 0.030(3) 0.062(3) -0.013(2) 0.008(2) 0.002(2)
O4 0.028(2) 0.039(3) 0.061(3) 0.005(2) 0.018(2) 0.001(2)
O5 0.052(3) 0.036(3) 0.085(5) 0.017(3) 0.026(3) -0.014(3)
O6 0.047(3) 0.064(4) 0.048(3) 0.026(3) -0.003(3) -0.015(3)
F1 0.025(2) 0.079(4) 0.096(4) -0.022(3) 0.014(2) -0.009(2)
F2 0.064(3) 0.084(4) 0.037(3) -0.014(2) 0.011(2) -0.011(3)
F3 0.052(3) 0.036(2) 0.078(4) -0.012(2) 0.025(3) -0.006(2)
F4 0.086(5) 0.143(7) 0.199(9) -0.024(6) 0.115(6) -0.006(5)
F5 0.143(7) 0.210(10) 0.050(4) -0.019(5) 0.050(5) -0.054(7)
F6 0.148(7) 0.081(5) 0.196(9) -0.064(5) 0.133(7) -0.021(5)
C1 0.028(3) 0.025(3) 0.032(3) -0.002(3) -0.003(3) 0.006(3)
C2 0.028(3) 0.020(3) 0.045(4) 0.006(3) -0.004(3) -0.002(3)
C3 0.023(3) 0.030(3) 0.032(3) 0.004(3) 0.001(3) -0.005(3)
C4 0.033(4) 0.031(4) 0.043(4) 0.006(3) 0.008(3) -0.002(3)
C5 0.031(4) 0.044(4) 0.036(4) 0.001(3) 0.011(3) -0.004(3)
C6 0.026(3) 0.037(4) 0.028(3) 0.003(3) 0.002(3) -0.001(3)
C7 0.031(4) 0.042(4) 0.031(4) -0.004(3) 0.003(3) 0.006(3)
C8 0.029(3) 0.036(4) 0.030(3) -0.005(3) -0.003(3) 0.005(3)
C9 0.024(3) 0.031(3) 0.027(3) -0.006(3) -0.004(3) 0.000(3)
C10 0.028(3) 0.038(4) 0.035(4) -0.004(3) -0.003(3) -0.002(3)
C11 0.028(3) 0.035(4) 0.031(3) 0.005(3) 0.001(3) -0.007(3)
C12 0.021(3) 0.033(3) 0.031(3) 0.000(3) 0.000(3) -0.005(3)
C13 0.033(4) 0.045(4) 0.027(3) 0.007(3) 0.006(3) -0.005(3)
C14 0.026(3) 0.050(4) 0.031(4) -0.003(3) 0.006(3) 0.002(3)
C15 0.021(3) 0.035(4) 0.029(3) -0.002(3) 0.001(3) 0.005(3)
C16 0.015(3) 0.034(3) 0.032(3) 0.003(3) -0.003(2) 0.002(2)
C17 0.015(3) 0.038(4) 0.026(3) 0.002(3) -0.001(2) 0.005(2)
C18 0.020(3) 0.031(3) 0.024(3) -0.001(3) -0.002(2) -0.001(2)
C19 0.015(3) 0.030(3) 0.029(3) -0.002(3) -0.003(2) -0.002(2)
C20 0.014(3) 0.035(3) 0.029(3) 0.000(3) -0.001(2) -0.003(2)
C21 0.042(4) 0.046(4) 0.027(3) 0.006(3) -0.005(3) -0.019(3)
C22 0.034(4) 0.088(7) 0.029(4) 0.002(4) 0.001(3) -0.020(4)
C23 0.018(3) 0.107(8) 0.034(4) -0.030(5) -0.001(3) 0.003(4)
C24 0.040(5) 0.133(11) 0.060(6) -0.056(7) -0.008(4) 0.034(6)
C25 0.070(8) 0.145(14) 0.059(7) -0.053(8) -0.035(6) 0.074(9)
C26 0.094(8) 0.046(6) 0.081(8) -0.032(5) -0.071(7) 0.043(6)
C27 0.20(2) 0.034(8) 0.115(15) -0.013(8) -0.119(15) 0.026(10)
C28 0.21(2) 0.021(5) 0.091(11) 0.030(6) -0.110(13) -0.041(9)
C29 0.142(12) 0.046(6) 0.064(7) 0.035(5) -0.055(8) -0.060(7)
C30 0.156(15) 0.112(12) 0.059(7) 0.051(7) -0.051(8) -0.115(12)
C31 0.073(7) 0.187(16) 0.029(5) 0.025(7) -0.004(5) -0.078(9)
C32 0.047(5) 0.091(7) 0.024(4) -0.003(4) 0.002(3) -0.034(5)
C33 0.026(4) 0.118(9) 0.033(4) -0.027(5) 0.005(3) -0.004(5)
C34 0.044(4) 0.043(4) 0.031(4) -0.014(3) -0.002(3) 0.011(3)
C35 0.034(3) 0.020(3) 0.023(3) -0.004(2) -0.003(3) 0.000(3)
C36 0.022(3) 0.025(3) 0.020(3) -0.004(2) -0.005(2) -0.001(2)
C37 0.027(3) 0.041(4) 0.033(4) -0.013(3) -0.012(3) 0.012(3)
C38 0.065(6) 0.042(5) 0.045(5) -0.012(4) -0.031(5) 0.024(4)
C39 0.091(7) 0.025(4) 0.038(4) 0.010(3) -0.041(5) -0.013(4)
C40 0.042(4) 0.049(4) 0.022(3) 0.002(3) -0.006(3) -0.021(3)
C41 0.026(3) 0.038(4) 0.051(4) -0.005(3) 0.012(3) 0.000(3)
C42 0.058(6) 0.103(9) 0.091(8) -0.018(7) 0.054(6) -0.016(6)

loop_
_atom_type_symbol
_atom_type_description
_atom_type_scat_dispersion_real
_atom_type_scat_dispersion_imag
_atom_type_scat_source
C C 0.0033 0.0016 'International Tables Vol C Tables 4.2.6.8 and 6.1.1.4'
H H 0.0000 0.0000 'International Tables Vol C Tables 4.2.6.8 and 6.1.1.4'
O O 0.0106 0.0060 'International Tables Vol C Tables 4.2.6.8 and 6.1.1.4'
F F 0.0171 0.0103 'International Tables Vol C Tables 4.2.6.8 and 6.1.1.4'
S S 0.1246 0.1234 'International Tables Vol C Tables 4.2.6.8 and 6.1.1.4'
Ag Ag -0.8971 1.1015 'International Tables Vol C Tables 4.2.6.8 and 6.1.1.4'

loop_
_geom_angle_atom_site_label_1
_geom_angle_atom_site_label_2
_geom_angle_atom_site_label_3
_geom_angle
_geom_angle_site_symmetry_1
_geom_angle_site_symmetry_3
_geom_angle_publ_flag
O1 Ag1 O6 86.3(2) . 3_456 ?
O1 Ag1 C22 118.5(3) . . ?
O6 Ag1 C22 102.9(3) 3_456 . ?
O1 Ag1 C1 105.0(2) . . ?
O6 Ag1 C1 119.9(2) 3_456 . ?
C22 Ag1 C1 120.0(3) . . ?
O1 Ag1 C2 120.7(2) . . ?
O6 Ag1 C2 90.7(2) 3_456 . ?
C22 Ag1 C2 119.8(3) . . ?
C1 Ag1 C2 32.8(2) . . ?
O1 Ag1 C21 87.5(2) . . ?
O6 Ag1 C21 104.9(2) 3_456 . ?
C22 Ag1 C21 31.1(3) . . ?
C1 Ag1 C21 133.8(2) . . ?
C2 Ag1 C21 148.9(2) . . ?
C8 Ag2 O4 108.8(2) 4_665 . ?
C8 Ag2 O3 96.7(2) 4_665 . ?
O4 Ag2 O3 81.66(16) . . ?
C8 Ag2 C33 134.5(3) 4_665 . ?
O4 Ag2 C33 100.3(3) . . ?
O3 Ag2 C33 122.1(3) . . ?
C8 Ag2 C34 153.5(2) 4_665 . ?
O4 Ag2 C34 97.6(2) . . ?
O3 Ag2 C34 89.7(2) . . ?
C33 Ag2 C34 32.5(3) . . ?
C8 Ag2 C7 32.4(2) 4_665 4_665 ?
O4 Ag2 C7 140.3(2) . 4_665 ?
O3 Ag2 C7 105.0(2) . 4_665 ?
C33 Ag2 C7 108.0(3) . 4_665 ?
C34 Ag2 C7 121.1(2) . 4_665 ?
O2 S1 O1 115.1(3) . . ?
O2 S1 O3 114.8(3) . . ?
O1 S1 O3 114.7(3) . . ?
O2 S1 C41 104.8(3) . . ?
O1 S1 C41 102.5(4) . . ?
O3 S1 C41 102.7(3) . . ?
O5 S2 O6 114.7(4) . . ?
O5 S2 O4 115.3(3) . . ?
O6 S2 O4 113.9(3) . . ?
O5 S2 C42 105.3(5) . . ?
O6 S2 C42 103.2(5) . . ?
O4 S2 C42 102.3(4) . . ?
S1 O1 Ag1 119.7(3) . . ?
S1 O3 Ag2 120.7(3) . . ?
S2 O4 Ag2 114.3(3) . . ?
S2 O6 Ag1 127.9(3) . 3_456 ?
C2 C1 C15 121.7(6) . . ?
C2 C1 Ag1 77.5(4) . . ?
C15 C1 Ag1 108.9(4) . . ?
C2 C1 H1A 119.2 . . ?
C15 C1 H1A 119.2 . . ?
Ag1 C1 H1A 83.7 . . ?
C1 C2 C3 121.8(6) . . ?
C1 C2 Ag1 69.7(4) . . ?
C3 C2 Ag1 112.7(4) . . ?
C1 C2 H2B 119.1 . . ?
C3 C2 H2B 119.1 . . ?
Ag1 C2 H2B 87.7 . . ?
C17 C3 C2 114.0(6) . . ?
C17 C3 C4 115.1(6) . . ?
C2 C3 C4 129.3(6) . . ?
C5 C4 C3 121.3(6) . . ?
C5 C4 H4A 119.4 . . ?
C3 C4 H4A 119.4 . . ?
C4 C5 C6 122.1(6) . . ?
C4 C5 H5B 118.9 . . ?
C6 C5 H5B 118.9 . . ?
C18 C6 C5 114.7(6) . . ?
C18 C6 C7 113.7(6) . . ?
C5 C6 C7 130.0(6) . . ?
C8 C7 C6 121.2(6) . . ?
C8 C7 Ag2 67.1(4) . 4_566 ?
C6 C7 Ag2 117.8(4) . 4_566 ?
C8 C7 H7A 119.4 . . ?
C6 C7 H7A 119.4 . . ?
Ag2 C7 H7A 85.5 4_566 . ?
C7 C8 C9 123.3(6) . . ?
C7 C8 Ag2 80.5(4) . 4_566 ?
C9 C8 Ag2 110.9(4) . 4_566 ?
C7 C8 H8A 118.4 . . ?
C9 C8 H8A 118.4 . . ?
Ag2 C8 H8A 78.4 4_566 . ?
C19 C9 C10 114.3(6) . . ?
C19 C9 C8 113.4(6) . . ?
C10 C9 C8 131.2(6) . . ?
C11 C10 C9 122.4(7) . . ?
C11 C10 H10A 118.8 . . ?
C9 C10 H10A 118.8 . . ?
C10 C11 C12 122.1(6) . . ?
C10 C11 H11A 119.0 . . ?
C12 C11 H11A 119.0 . . ?
C20 C12 C13 115.0(6) . . ?
C20 C12 C11 113.7(6) . . ?
C13 C12 C11 129.8(6) . . ?
C14 C13 C12 122.1(6) . . ?
C14 C13 H13A 119.0 . . ?
C12 C13 H13A 119.0 . . ?
C13 C14 C15 120.9(6) . . ?
C13 C14 H14A 119.5 . . ?
C15 C14 H14A 119.5 . . ?
C16 C15 C14 115.1(6) . . ?
C16 C15 C1 113.7(6) . . ?
C14 C15 C1 130.0(6) . . ?
C15 C16 C17 123.9(6) . . ?
C15 C16 C20 122.8(6) . . ?
C17 C16 C20 108.6(6) . . ?
C3 C17 C16 124.1(6) . . ?
C3 C17 C18 122.8(6) . . ?
C16 C17 C18 108.0(6) . . ?
C6 C18 C19 124.2(6) . . ?
C6 C18 C17 122.9(6) . . ?
C19 C18 C17 107.5(6) . . ?
C9 C19 C20 122.2(6) . . ?
C9 C19 C18 123.1(6) . . ?
C20 C19 C18 108.5(6) . . ?
C12 C20 C19 124.0(6) . . ?
C12 C20 C16 122.7(6) . . ?
C19 C20 C16 107.4(6) . . ?
C22 C21 C35 122.2(7) . . ?
C22 C21 Ag1 67.0(4) . . ?
C35 C21 Ag1 113.7(4) . . ?
C22 C21 H21A 118.9 . . ?
C35 C21 H21A 118.9 . . ?
Ag1 C21 H21A 89.4 . . ?
C21 C22 C23 121.8(7) . . ?
C21 C22 Ag1 81.9(5) . . ?
C23 C22 Ag1 105.6(5) . . ?
C21 C22 H22A 119.1 . . ?
C23 C22 H22A 119.1 . . ?
Ag1 C22 H22A 82.5 . . ?
C37 C23 C22 115.1(7) . . ?
C37 C23 C24 116.3(11) . . ?
C22 C23 C24 127.2(10) . . ?
C25 C24 C23 121.1(13) . . ?
C25 C24 H24A 119.5 . . ?
C23 C24 H24A 119.5 . . ?
C24 C25 C26 124.8(10) . . ?
C24 C25 H25A 117.6 . . ?
C26 C25 H25A 117.6 . . ?
C27 C26 C38 109.3(17) . . ?
C27 C26 C25 135.7(14) . . ?
C38 C26 C25 112.7(11) . . ?
C28 C27 C26 130.3(19) . . ?
C28 C27 H27A 114.8 . . ?
C26 C27 H27A 114.8 . . ?
C27 C28 C29 118.0(13) . . ?
C27 C28 H28A 121.0 . . ?
C29 C28 H28A 121.0 . . ?
C39 C29 C30 114.6(14) . . ?
C39 C29 C28 113.9(17) . . ?
C30 C29 C28 130.5(13) . . ?
C29 C30 C31 123.7(10) . . ?
C29 C30 H30A 118.2 . . ?
C31 C30 H30A 118.2 . . ?
C30 C31 C32 119.9(13) . . ?
C30 C31 H31A 120.1 . . ?
C32 C31 H31A 120.1 . . ?
C40 C32 C33 114.5(7) . . ?
C40 C32 C31 114.1(11) . . ?
C33 C32 C31 129.7(11) . . ?
C34 C33 C32 122.9(7) . . ?
C34 C33 Ag2 74.9(5) . . ?
C32 C33 Ag2 106.0(5) . . ?
C34 C33 H33A 118.5 . . ?
C32 C33 H33A 118.5 . . ?
Ag2 C33 H33A 89.1 . . ?
C33 C34 C35 120.1(7) . . ?
C33 C34 Ag2 72.6(4) . . ?
C35 C34 Ag2 107.6(4) . . ?
C33 C34 H34A 119.9 . . ?
C35 C34 H34A 119.9 . . ?
Ag2 C34 H34A 89.8 . . ?
C36 C35 C21 114.5(6) . . ?
C36 C35 C34 115.0(6) . . ?
C21 C35 C34 128.6(7) . . ?
C35 C36 C37 122.4(6) . . ?
C35 C36 C40 122.8(6) . . ?
C37 C36 C40 108.9(6) . . ?
C23 C37 C36 122.5(7) . . ?
C23 C37 C38 122.9(8) . . ?
C36 C37 C38 108.0(8) . . ?
C39 C38 C37 108.4(7) . . ?
C39 C38 C26 124.4(11) . . ?
C37 C38 C26 121.2(12) . . ?
C29 C39 C38 122.1(12) . . ?
C29 C39 C40 121.9(13) . . ?
C38 C39 C40 108.4(7) . . ?
C32 C40 C36 123.4(8) . . ?
C32 C40 C39 124.3(8) . . ?
C36 C40 C39 106.3(8) . . ?
F3 C41 F2 109.1(6) . . ?
F3 C41 F1 109.6(6) . . ?
F2 C41 F1 108.6(7) . . ?
F3 C41 S1 110.5(5) . . ?
F2 C41 S1 109.7(5) . . ?
F1 C41 S1 109.3(5) . . ?
F4 C42 F5 108.0(10) . . ?
F4 C42 F6 108.6(11) . . ?
F5 C42 F6 111.4(11) . . ?
F4 C42 S2 109.8(9) . . ?
F5 C42 S2 109.2(9) . . ?
F6 C42 S2 109.9(7) . . ?

loop_
_geom_bond_atom_site_label_1
_geom_bond_atom_site_label_2
_geom_bond_distance
_geom_bond_site_symmetry_2
_geom_bond_publ_flag
Ag1 O1 2.364(5) . ?
Ag1 O6 2.381(5) 3_456 ?
Ag1 C22 2.417(8) . ?
Ag1 C1 2.432(6) . ?
Ag1 C2 2.531(7) . ?
Ag1 C21 2.599(7) . ?
Ag2 C8 2.392(6) 4_665 ?
Ag2 O4 2.418(5) . ?
Ag2 O3 2.459(5) . ?
Ag2 C33 2.466(8) . ?
Ag2 C34 2.496(7) . ?
Ag2 C7 2.562(7) 4_665 ?
S1 O2 1.433(5) . ?
S1 O1 1.437(6) . ?
S1 O3 1.441(5) . ?
S1 C41 1.844(7) . ?
S2 O5 1.426(5) . ?
S2 O6 1.432(6) . ?
S2 O4 1.438(5) . ?
S2 C42 1.823(11) . ?
O6 Ag1 2.380(5) 3_456 ?
F1 C41 1.319(8) . ?
F2 C41 1.313(9) . ?
F3 C41 1.312(9) . ?
F4 C42 1.312(12) . ?
F5 C42 1.334(15) . ?
F6 C42 1.335(14) . ?
C1 C2 1.404(10) . ?
C1 C15 1.457(10) . ?
C1 H1A 0.9500 . ?
C2 C3 1.452(10) . ?
C2 H2B 0.9500 . ?
C3 C17 1.361(9) . ?
C3 C4 1.457(10) . ?
C4 C5 1.380(10) . ?
C4 H4A 0.9500 . ?
C5 C6 1.439(10) . ?
C5 H5B 0.9500 . ?
C6 C18 1.374(9) . ?
C6 C7 1.462(10) . ?
C7 C8 1.392(10) . ?
C7 Ag2 2.561(7) 4_566 ?
C7 H7A 0.9500 . ?
C8 C9 1.449(10) . ?
C8 Ag2 2.392(6) 4_566 ?
C8 H8A 0.9500 . ?
C9 C19 1.385(9) . ?
C9 C10 1.429(10) . ?
C10 C11 1.373(10) . ?
C10 H10A 0.9500 . ?
C11 C12 1.449(10) . ?
C11 H11A 0.9500 . ?
C12 C20 1.362(9) . ?
C12 C13 1.442(10) . ?
C13 C14 1.384(11) . ?
C13 H13A 0.9500 . ?
C14 C15 1.445(10) . ?
C14 H14A 0.9500 . ?
C15 C16 1.371(9) . ?
C16 C17 1.404(9) . ?
C16 C20 1.414(9) . ?
C17 C18 1.417(9) . ?
C18 C19 1.415(9) . ?
C19 C20 1.408(9) . ?
C21 C22 1.357(13) . ?
C21 C35 1.437(10) . ?
C21 H21A 0.9500 . ?
C22 C23 1.423(14) . ?
C22 H22A 0.9500 . ?
C23 C37 1.372(12) . ?
C23 C24 1.430(12) . ?
C24 C25 1.32(2) . ?
C24 H24A 0.9500 . ?
C25 C26 1.46(2) . ?
C25 H25A 0.9500 . ?
C26 C27 1.40(2) . ?
C26 C38 1.426(14) . ?
C27 C28 1.31(3) . ?
C27 H27A 0.9500 . ?
C28 C29 1.51(3) . ?
C28 H28A 0.9500 . ?
C29 C39 1.372(14) . ?
C29 C30 1.40(3) . ?
C30 C31 1.41(2) . ?
C30 H30A 0.9500 . ?
C31 C32 1.461(14) . ?
C31 H31A 0.9500 . ?
C32 C40 1.349(13) . ?
C32 C33 1.444(15) . ?
C33 C34 1.389(13) . ?
C33 H33A 0.9500 . ?
C34 C35 1.453(10) . ?
C34 H34A 0.9500 . ?
C35 C36 1.375(9) . ?
C36 C37 1.399(9) . ?
C36 C40 1.416(10) . ?
C37 C38 1.400(13) . ?
C38 C39 1.399(15) . ?
C39 C40 1.425(13) . ?

loop_
_geom_torsion_atom_site_label_1
_geom_torsion_atom_site_label_2
_geom_torsion_atom_site_label_3
_geom_torsion_atom_site_label_4
_geom_torsion
_geom_torsion_site_symmetry_1
_geom_torsion_site_symmetry_2
_geom_torsion_site_symmetry_3
_geom_torsion_site_symmetry_4
_geom_torsion_publ_flag
O2 S1 O1 Ag1 -20.4(5) . . . . ?
O3 S1 O1 Ag1 116.0(3) . . . . ?
C41 S1 O1 Ag1 -133.5(4) . . . . ?
O6 Ag1 O1 S1 173.7(4) 3_456 . . . ?
C22 Ag1 O1 S1 -83.6(5) . . . . ?
C1 Ag1 O1 S1 53.7(4) . . . . ?
C2 Ag1 O1 S1 85.1(4) . . . . ?
C21 Ag1 O1 S1 -81.1(4) . . . . ?
O2 S1 O3 Ag2 18.9(5) . . . . ?
O1 S1 O3 Ag2 -117.6(4) . . . . ?
C41 S1 O3 Ag2 132.0(4) . . . . ?
C8 Ag2 O3 S1 -68.7(4) 4_665 . . . ?
O4 Ag2 O3 S1 -176.7(4) . . . . ?
C33 Ag2 O3 S1 86.3(4) . . . . ?
C34 Ag2 O3 S1 85.5(4) . . . . ?
C7 Ag2 O3 S1 -36.7(4) 4_665 . . . ?
O5 S2 O4 Ag2 -21.4(5) . . . . ?
O6 S2 O4 Ag2 114.3(4) . . . . ?
C42 S2 O4 Ag2 -135.1(5) . . . . ?
C8 Ag2 O4 S2 102.1(3) 4_665 . . . ?
O3 Ag2 O4 S2 -163.7(4) . . . . ?
C33 Ag2 O4 S2 -42.4(4) . . . . ?
C34 Ag2 O4 S2 -75.2(4) . . . . ?
C7 Ag2 O4 S2 92.8(4) 4_665 . . . ?
O5 S2 O6 Ag1 153.8(4) . . . 3_456 ?
O4 S2 O6 Ag1 17.8(6) . . . 3_456 ?
C42 S2 O6 Ag1 -92.2(6) . . . 3_456 ?
O1 Ag1 C1 C2 124.1(4) . . . . ?
O6 Ag1 C1 C2 29.7(5) 3_456 . . . ?
C22 Ag1 C1 C2 -99.4(4) . . . . ?
C21 Ag1 C1 C2 -134.7(4) . . . . ?
O1 Ag1 C1 C15 -116.4(5) . . . . ?
O6 Ag1 C1 C15 149.2(4) 3_456 . . . ?
C22 Ag1 C1 C15 20.1(6) . . . . ?
C2 Ag1 C1 C15 119.5(6) . . . . ?
C21 Ag1 C1 C15 -15.2(6) . . . . ?
C15 C1 C2 C3 0.2(10) . . . . ?
Ag1 C1 C2 C3 104.8(6) . . . . ?
C15 C1 C2 Ag1 -104.6(6) . . . . ?
O1 Ag1 C2 C1 -68.5(4) . . . . ?
O6 Ag1 C2 C1 -154.6(4) 3_456 . . . ?
C22 Ag1 C2 C1 100.1(4) . . . . ?
C21 Ag1 C2 C1 84.1(6) . . . . ?
O1 Ag1 C2 C3 174.5(4) . . . . ?
O6 Ag1 C2 C3 88.5(5) 3_456 . . . ?
C22 Ag1 C2 C3 -16.9(6) . . . . ?
C1 Ag1 C2 C3 -117.0(6) . . . . ?
C21 Ag1 C2 C3 -32.8(7) . . . . ?
C1 C2 C3 C17 -7.5(9) . . . . ?
Ag1 C2 C3 C17 71.9(6) . . . . ?
C1 C2 C3 C4 156.9(7) . . . . ?
Ag1 C2 C3 C4 -123.7(6) . . . . ?
C17 C3 C4 C5 7.3(10) . . . . ?
C2 C3 C4 C5 -156.9(7) . . . . ?
C3 C4 C5 C6 1.0(11) . . . . ?
C4 C5 C6 C18 -9.2(10) . . . . ?
C4 C5 C6 C7 155.5(7) . . . . ?
C18 C6 C7 C8 8.4(9) . . . . ?
C5 C6 C7 C8 -156.5(7) . . . . ?
C18 C6 C7 Ag2 -70.4(7) . . . 4_566 ?
C5 C6 C7 Ag2 124.8(7) . . . 4_566 ?
C6 C7 C8 C9 -0.9(10) . . . . ?
Ag2 C7 C8 C9 108.8(6) 4_566 . . . ?
C6 C7 C8 Ag2 -109.7(6) . . . 4_566 ?
C7 C8 C9 C19 -8.1(9) . . . . ?
Ag2 C8 C9 C19 84.2(6) 4_566 . . . ?
C7 C8 C9 C10 158.5(7) . . . . ?
Ag2 C8 C9 C10 -109.3(7) 4_566 . . . ?
C19 C9 C10 C11 9.5(9) . . . . ?
C8 C9 C10 C11 -156.9(7) . . . . ?
C9 C10 C11 C12 0.0(10) . . . . ?
C10 C11 C12 C20 -9.0(9) . . . . ?
C10 C11 C12 C13 156.5(7) . . . . ?
C20 C12 C13 C14 8.0(9) . . . . ?
C11 C12 C13 C14 -157.3(7) . . . . ?
C12 C13 C14 C15 1.8(10) . . . . ?
C13 C14 C15 C16 -9.9(9) . . . . ?
C13 C14 C15 C1 156.8(7) . . . . ?
C2 C1 C15 C16 7.2(9) . . . . ?
Ag1 C1 C15 C16 -79.5(6) . . . . ?
C2 C1 C15 C14 -159.6(7) . . . . ?
Ag1 C1 C15 C14 113.7(7) . . . . ?
C14 C15 C16 C17 161.4(6) . . . . ?
C1 C15 C16 C17 -7.5(9) . . . . ?
C14 C15 C16 C20 8.5(9) . . . . ?
C1 C15 C16 C20 -160.4(6) . . . . ?
C2 C3 C17 C16 7.7(9) . . . . ?
C4 C3 C17 C16 -159.1(6) . . . . ?
C2 C3 C17 C18 159.3(6) . . . . ?
C4 C3 C17 C18 -7.4(9) . . . . ?
C15 C16 C17 C3 -0.1(10) . . . . ?
C20 C16 C17 C3 156.1(6) . . . . ?
C15 C16 C17 C18 -155.3(6) . . . . ?
C20 C16 C17 C18 1.0(7) . . . . ?
C5 C6 C18 C19 160.2(6) . . . . ?
C7 C6 C18 C19 -7.1(9) . . . . ?
C5 C6 C18 C17 9.3(9) . . . . ?
C7 C6 C18 C17 -157.9(6) . . . . ?
C3 C17 C18 C6 -1.1(10) . . . . ?
C16 C17 C18 C6 154.5(6) . . . . ?
C3 C17 C18 C19 -156.1(6) . . . . ?
C16 C17 C18 C19 -0.5(7) . . . . ?
C10 C9 C19 C20 -10.3(9) . . . . ?
C8 C9 C19 C20 158.6(6) . . . . ?
C10 C9 C19 C18 -159.3(6) . . . . ?
C8 C9 C19 C18 9.6(9) . . . . ?
C6 C18 C19 C9 -2.1(10) . . . . ?
C17 C18 C19 C9 152.5(6) . . . . ?
C6 C18 C19 C20 -154.8(6) . . . . ?
C17 C18 C19 C20 -0.2(7) . . . . ?
C13 C12 C20 C19 -159.4(6) . . . . ?
C11 C12 C20 C19 8.4(9) . . . . ?
C13 C12 C20 C16 -9.7(9) . . . . ?
C11 C12 C20 C16 158.0(6) . . . . ?
C9 C19 C20 C12 1.3(9) . . . . ?
C18 C19 C20 C12 154.3(6) . . . . ?
C9 C19 C20 C16 -152.2(6) . . . . ?
C18 C19 C20 C16 0.7(7) . . . . ?
C15 C16 C20 C12 1.5(10) . . . . ?
C17 C16 C20 C12 -155.0(6) . . . . ?
C15 C16 C20 C19 155.5(6) . . . . ?
C17 C16 C20 C19 -1.1(7) . . . . ?
O1 Ag1 C21 C22 -175.9(5) . . . . ?
O6 Ag1 C21 C22 -90.4(5) 3_456 . . . ?
C1 Ag1 C21 C22 75.7(6) . . . . ?
C2 Ag1 C21 C22 27.4(7) . . . . ?
O1 Ag1 C21 C35 67.7(5) . . . . ?
O6 Ag1 C21 C35 153.1(5) 3_456 . . . ?
C22 Ag1 C21 C35 -116.5(8) . . . . ?
C1 Ag1 C21 C35 -40.8(7) . . . . ?
C2 Ag1 C21 C35 -89.0(7) . . . . ?
C35 C21 C22 C23 1.0(11) . . . . ?
Ag1 C21 C22 C23 -103.3(7) . . . . ?
C35 C21 C22 Ag1 104.4(6) . . . . ?
O1 Ag1 C22 C21 4.7(6) . . . . ?
O6 Ag1 C22 C21 97.5(5) 3_456 . . . ?
C1 Ag1 C22 C21 -126.1(5) . . . . ?
C2 Ag1 C22 C21 -164.1(4) . . . . ?
O1 Ag1 C22 C23 125.6(5) . . . . ?
O6 Ag1 C22 C23 -141.6(5) 3_456 . . . ?
C1 Ag1 C22 C23 -5.3(7) . . . . ?
C2 Ag1 C22 C23 -43.2(6) . . . . ?
C21 Ag1 C22 C23 120.9(8) . . . . ?
C21 C22 C23 C37 9.2(10) . . . . ?
Ag1 C22 C23 C37 -80.8(7) . . . . ?
C21 C22 C23 C24 -156.7(8) . . . . ?
Ag1 C22 C23 C24 113.4(8) . . . . ?
C37 C23 C24 C25 -6.7(12) . . . . ?
C22 C23 C24 C25 159.0(9) . . . . ?
C23 C24 C25 C26 -2.1(15) . . . . ?
C24 C25 C26 C27 -151.5(14) . . . . ?
C24 C25 C26 C38 8.8(14) . . . . ?
C38 C26 C27 C28 -9(2) . . . . ?
C25 C26 C27 C28 152.3(17) . . . . ?
C26 C27 C28 C29 -2(3) . . . . ?
C27 C28 C29 C39 12.9(18) . . . . ?
C27 C28 C29 C30 -154.4(15) . . . . ?
C39 C29 C30 C31 -11.2(16) . . . . ?
C28 C29 C30 C31 156.1(11) . . . . ?
C29 C30 C31 C32 1.6(16) . . . . ?
C30 C31 C32 C40 8.2(12) . . . . ?
C30 C31 C32 C33 -156.2(10) . . . . ?
C40 C32 C33 C34 -8.1(11) . . . . ?
C31 C32 C33 C34 156.4(9) . . . . ?
C40 C32 C33 Ag2 74.1(7) . . . . ?
C31 C32 C33 Ag2 -121.5(8) . . . . ?
C8 Ag2 C33 C34 142.5(5) 4_665 . . . ?
O4 Ag2 C33 C34 -88.0(5) . . . . ?
O3 Ag2 C33 C34 -1.5(6) . . . . ?
C7 Ag2 C33 C34 120.2(5) 4_665 . . . ?
C8 Ag2 C33 C32 21.9(7) 4_665 . . . ?
O4 Ag2 C33 C32 151.4(5) . . . . ?
O3 Ag2 C33 C32 -122.1(6) . . . . ?
C34 Ag2 C33 C32 -120.6(8) . . . . ?
C7 Ag2 C33 C32 -0.4(6) 4_665 . . . ?
C32 C33 C34 C35 -1.1(11) . . . . ?
Ag2 C33 C34 C35 -100.6(6) . . . . ?
C32 C33 C34 Ag2 99.5(7) . . . . ?
C8 Ag2 C34 C33 -76.9(8) 4_665 . . . ?
O4 Ag2 C34 C33 97.2(5) . . . . ?
O3 Ag2 C34 C33 178.7(5) . . . . ?
C7 Ag2 C34 C33 -73.8(6) 4_665 . . . ?
C8 Ag2 C34 C35 40.0(9) 4_665 . . . ?
O4 Ag2 C34 C35 -145.9(5) . . . . ?
O3 Ag2 C34 C35 -64.4(5) . . . . ?
C33 Ag2 C34 C35 116.9(8) . . . . ?
C7 Ag2 C34 C35 43.0(6) 4_665 . . . ?
C22 C21 C35 C36 -9.7(9) . . . . ?
Ag1 C21 C35 C36 67.1(7) . . . . ?
C22 C21 C35 C34 153.9(7) . . . . ?
Ag1 C21 C35 C34 -129.3(6) . . . . ?
C33 C34 C35 C36 8.9(9) . . . . ?
Ag2 C34 C35 C36 -70.8(6) . . . . ?
C33 C34 C35 C21 -154.6(7) . . . . ?
Ag2 C34 C35 C21 125.7(6) . . . . ?
C21 C35 C36 C37 8.1(9) . . . . ?
C34 C35 C36 C37 -157.7(6) . . . . ?
C21 C35 C36 C40 158.0(6) . . . . ?
C34 C35 C36 C40 -7.8(9) . . . . ?
C22 C23 C37 C36 -10.9(10) . . . . ?
C24 C23 C37 C36 156.6(7) . . . . ?
C22 C23 C37 C38 -159.1(7) . . . . ?
C24 C23 C37 C38 8.4(11) . . . . ?
C35 C36 C37 C23 2.2(10) . . . . ?
C40 C36 C37 C23 -151.3(7) . . . . ?
C35 C36 C37 C38 154.5(6) . . . . ?
C40 C36 C37 C38 0.9(7) . . . . ?
C23 C37 C38 C39 152.5(7) . . . . ?
C36 C37 C38 C39 0.4(8) . . . . ?
C23 C37 C38 C26 -1.4(12) . . . . ?
C36 C37 C38 C26 -153.5(8) . . . . ?
C27 C26 C38 C39 9.1(12) . . . . ?
C25 C26 C38 C39 -156.5(9) . . . . ?
C27 C26 C38 C37 158.6(9) . . . . ?
C25 C26 C38 C37 -7.0(12) . . . . ?
C30 C29 C39 C38 157.1(9) . . . . ?
C28 C29 C39 C38 -12.4(13) . . . . ?
C30 C29 C39 C40 11.1(13) . . . . ?
C28 C29 C39 C40 -158.4(9) . . . . ?
C37 C38 C39 C29 -151.5(8) . . . . ?
C26 C38 C39 C29 1.3(13) . . . . ?
C37 C38 C39 C40 -1.5(8) . . . . ?
C26 C38 C39 C40 151.3(7) . . . . ?
C33 C32 C40 C36 9.5(10) . . . . ?
C31 C32 C40 C36 -157.5(7) . . . . ?
C33 C32 C40 C39 158.3(7) . . . . ?
C31 C32 C40 C39 -8.6(11) . . . . ?
C35 C36 C40 C32 -1.6(10) . . . . ?
C37 C36 C40 C32 151.8(7) . . . . ?
C35 C36 C40 C39 -155.2(6) . . . . ?
C37 C36 C40 C39 -1.8(7) . . . . ?
C29 C39 C40 C32 -1.2(13) . . . . ?
C38 C39 C40 C32 -151.3(8) . . . . ?
C29 C39 C40 C36 152.1(8) . . . . ?
C38 C39 C40 C36 2.0(8) . . . . ?
O2 S1 C41 F3 -178.6(5) . . . . ?
O1 S1 C41 F3 -58.1(6) . . . . ?
O3 S1 C41 F3 61.1(6) . . . . ?
O2 S1 C41 F2 61.0(6) . . . . ?
O1 S1 C41 F2 -178.5(5) . . . . ?
O3 S1 C41 F2 -59.3(6) . . . . ?
O2 S1 C41 F1 -57.9(6) . . . . ?
O1 S1 C41 F1 62.6(6) . . . . ?
O3 S1 C41 F1 -178.2(5) . . . . ?
O5 S2 C42 F4 58.9(11) . . . . ?
O6 S2 C42 F4 -61.7(10) . . . . ?
O4 S2 C42 F4 179.8(9) . . . . ?
O5 S2 C42 F5 -59.2(8) . . . . ?
O6 S2 C42 F5 -179.9(7) . . . . ?
O4 S2 C42 F5 61.7(8) . . . . ?
O5 S2 C42 F6 178.3(8) . . . . ?
O6 S2 C42 F6 57.7(9) . . . . ?
O4 S2 C42 F6 -60.8(10) . . . . ?
